data_4081492
loop_
_publ_author_name
'Dwadnia, Nejib'
'Allouch, Fatima'
'Pirio, Nadine'
'Roger, Julien'
'Cattey, H\'el\`ene'
'Fournier, Sophie'
'Penouilh, Marie-Jos\'ee'
'Devillers, Charles H.'
'Lucas, Dominique'
'Naoufal, Daoud'
'Ben Salem, Ridha'
'Hierso, Jean-Cyrille'

_publ_section_title
;
 Aminomethyl-Substituted Ferrocenes and Derivatives: Straightforward
 Synthetic Routes, Structural Characterization, and Electrochemical
 Analysis
;
_journal_issue 20
_journal_name_full Organometallics
_journal_page_first 5784
_journal_paper_doi 10.1021/om400317s
_journal_volume 32
_journal_year 2013
_chemical_formula_moiety 'C20 H28 Fe N2'
_chemical_formula_sum 'C20 H28 Fe N2'
_chemical_formula_weight 352.29
_space_group_IT_number 60
_symmetry_cell_setting orthorhombic
_symmetry_space_group_name_Hall '-P 2n 2ab'
_symmetry_space_group_name_H-M 'P b c n'
_atom_sites_solution_hydrogens geom
_atom_sites_solution_primary direct
_atom_sites_solution_secondary difmap
_audit_creation_method SHELXL-97
_audit_update_record
;
2012-05-15 # Formatted by publCIF
;
_cell_angle_alpha 90.00
_cell_angle_beta 90.00
_cell_angle_gamma 90.00
_cell_formula_units_Z 4
_cell_length_a 17.9016(8)
_cell_length_b 7.9080(3)
_cell_length_c 12.1015(6)
_cell_measurement_reflns_used 4686
_cell_measurement_temperature 115(2)
_cell_measurement_theta_max 27.485
_cell_measurement_theta_min .998
_cell_volume 1713.16(13)
_computing_cell_refinement 'DENZO-SMN (Otwinowski & Minor, 1997)'
_computing_data_collection 'KappaCCD Server Software (Nonius,1997)'
_computing_data_reduction 'DENZO-SMN (Otwinowski & Minor, 1997)'
_computing_molecular_graphics 'ORTEPIII (Burnett, 1996)'
_computing_publication_material 'SHELXL97 and WinGX (Farrugia, 1999)'
_computing_structure_refinement 'SHELXL-97 (Sheldrick, 1997)'
_computing_structure_solution 'SIR92 (Altomare, 1993)'
_diffrn_ambient_temperature 115(2)
_diffrn_measured_fraction_theta_full 0.991
_diffrn_measured_fraction_theta_max 0.991
_diffrn_measurement_device_type KappaCCD
_diffrn_measurement_method '\f scans (\k = 0) + additional \w scans'
_diffrn_radiation_monochromator graphite
_diffrn_radiation_source 'fine-focus sealed tube'
_diffrn_radiation_type MoK\a
_diffrn_radiation_wavelength 0.71073
_diffrn_reflns_av_R_equivalents 0.0209
_diffrn_reflns_av_sigmaI/netI 0.0260
_diffrn_reflns_limit_h_max 23
_diffrn_reflns_limit_h_min -23
_diffrn_reflns_limit_k_max 10
_diffrn_reflns_limit_k_min -10
_diffrn_reflns_limit_l_max 15
_diffrn_reflns_limit_l_min -15
_diffrn_reflns_number 3577
_diffrn_reflns_theta_full 27.46
_diffrn_reflns_theta_max 27.46
_diffrn_reflns_theta_min 3.37
_diffrn_standards_number 0
_exptl_absorpt_coefficient_mu 0.882
_exptl_absorpt_correction_type none
_exptl_crystal_colour yellow
_exptl_crystal_density_diffrn 1.366
_exptl_crystal_density_method 'not measured'
_exptl_crystal_description prism
_exptl_crystal_F_000 752
_exptl_crystal_size_max 0.28
_exptl_crystal_size_mid 0.13
_exptl_crystal_size_min 0.10
_refine_diff_density_max 0.326
_refine_diff_density_min -0.247
_refine_diff_density_rms 0.054
_refine_ls_extinction_method none
_refine_ls_goodness_of_fit_ref 1.047
_refine_ls_hydrogen_treatment noref
_refine_ls_matrix_type full
_refine_ls_number_parameters 105
_refine_ls_number_reflns 1943
_refine_ls_number_restraints 0
_refine_ls_restrained_S_all 1.047
_refine_ls_R_factor_all 0.0394
_refine_ls_R_factor_gt 0.0299
_refine_ls_shift/su_max 0.001
_refine_ls_shift/su_mean 0.000
_refine_ls_structure_factor_coef Fsqd
_refine_ls_weighting_details 'calc w=1/[\s^2^(Fo^2^)+(0.0250P)^2^+1.7148P] where P=(Fo^2^+2Fc^2^)/3'
_refine_ls_weighting_scheme calc
_refine_ls_wR_factor_gt 0.0699
_refine_ls_wR_factor_ref 0.0759
_reflns_number_gt 1646
_reflns_number_total 1943
_reflns_threshold_expression >2sigma(I)
_cod_data_source_file om400317s_si_002.cif
_cod_data_source_block 1205np12c_compound2
_cod_database_code 4081492

loop_
_symmetry_equiv_pos_as_xyz
'x, y, z'
'-x+1/2, -y+1/2, z+1/2'
'x+1/2, -y+1/2, -z'
'-x, y, -z+1/2'
'-x, -y, -z'
'x-1/2, y-1/2, -z-1/2'
'-x-1/2, y-1/2, z'
'x, -y, z-1/2'

loop_
_atom_site_label
_atom_site_type_symbol
_atom_site_fract_x
_atom_site_fract_y
_atom_site_fract_z
_atom_site_U_iso_or_equiv
_atom_site_adp_type
_atom_site_occupancy
_atom_site_symmetry_multiplicity
_atom_site_calc_flag
_atom_site_refinement_flags
Fe Fe 1.0000 1.00018(4) 0.7500 0.01173(11) Uani 1 2 d S
N N 0.86551(7) 0.67790(17) 0.97186(11) 0.0149(3) Uani 1 1 d .
C1 C 0.92212(8) 0.8685(2) 0.83842(14) 0.0149(3) Uani 1 1 d .
C2 C 0.92959(8) 1.0362(2) 0.88096(14) 0.0158(3) Uani 1 1 d .
H2 H 0.9434 1.0647 0.9526 0.019 Uiso 1 1 d R
C3 C 0.91225(8) 1.1520(2) 0.79482(14) 0.0175(3) Uani 1 1 d .
H3 H 0.9130 1.2692 0.8006 0.021 Uiso 1 1 d R
C4 C 0.89351(8) 1.0581(2) 0.69835(14) 0.0176(3) Uani 1 1 d .
H4 H 0.8798 1.1027 0.6302 0.021 Uiso 1 1 d R
C5 C 0.89961(8) 0.8831(2) 0.72549(14) 0.0165(3) Uani 1 1 d .
H5 H 0.8905 0.7934 0.6776 0.020 Uiso 1 1 d R
C6 C 0.93146(8) 0.7084(2) 0.90340(14) 0.0171(3) Uani 1 1 d .
H6A H 0.9387 0.6142 0.8533 0.021 Uiso 1 1 calc R
H6B H 0.9753 0.7172 0.9501 0.021 Uiso 1 1 calc R
C7 C 0.79877(9) 0.6266(2) 0.91037(13) 0.0175(3) Uani 1 1 d .
H7A H 0.8098 0.5340 0.8604 0.021 Uiso 1 1 calc R
H7B H 0.7785 0.7204 0.8683 0.021 Uiso 1 1 calc R
C8 C 0.74446(9) 0.5708(2) 1.00160(13) 0.0182(3) Uani 1 1 d .
H8A H 0.7163 0.4721 0.9788 0.022 Uiso 1 1 calc R
H8B H 0.7099 0.6610 1.0198 0.022 Uiso 1 1 calc R
C9 C 0.79532(9) 0.5290(2) 1.10135(14) 0.0195(3) Uani 1 1 d .
H9A H 0.7875 0.6086 1.1612 0.023 Uiso 1 1 calc R
H9B H 0.7860 0.4153 1.1282 0.023 Uiso 1 1 calc R
C10 C 0.87429(9) 0.5448(2) 1.05426(14) 0.0180(3) Uani 1 1 d .
H10A H 0.9098 0.5773 1.1110 0.022 Uiso 1 1 calc R
H10B H 0.8905 0.4397 1.0206 0.022 Uiso 1 1 calc R

loop_
_atom_site_aniso_label
_atom_site_aniso_U_11
_atom_site_aniso_U_22
_atom_site_aniso_U_33
_atom_site_aniso_U_23
_atom_site_aniso_U_13
_atom_site_aniso_U_12
Fe 0.01097(16) 0.01341(17) 0.01081(17) 0.000 0.00094(11) 0.000
N 0.0147(6) 0.0170(7) 0.0132(6) 0.0025(5) -0.0010(5) -0.0015(5)
C1 0.0113(6) 0.0180(8) 0.0155(8) 0.0011(6) 0.0028(6) -0.0002(6)
C2 0.0133(7) 0.0213(8) 0.0129(8) -0.0013(6) 0.0027(6) 0.0002(6)
C3 0.0165(7) 0.0167(8) 0.0192(8) 0.0002(7) 0.0033(6) 0.0039(6)
C4 0.0128(7) 0.0241(8) 0.0158(8) 0.0027(7) 0.0001(6) 0.0011(6)
C5 0.0129(7) 0.0197(8) 0.0169(8) -0.0015(6) -0.0001(6) -0.0029(6)
C6 0.0152(7) 0.0175(8) 0.0187(8) 0.0025(7) 0.0020(6) 0.0000(6)
C7 0.0167(7) 0.0206(8) 0.0151(8) -0.0004(6) -0.0011(6) -0.0016(6)
C8 0.0176(7) 0.0189(8) 0.0181(8) 0.0001(7) 0.0013(6) -0.0028(6)
C9 0.0204(8) 0.0199(8) 0.0180(8) 0.0027(7) 0.0022(6) -0.0017(6)
C10 0.0198(8) 0.0164(8) 0.0177(8) 0.0039(7) -0.0010(6) 0.0012(6)

loop_
_atom_type_symbol
_atom_type_description
_atom_type_scat_dispersion_real
_atom_type_scat_dispersion_imag
_atom_type_scat_source
C C 0.0033 0.0016 'International Tables Vol C Tables 4.2.6.8 and 6.1.1.4'
H H 0.0000 0.0000 'International Tables Vol C Tables 4.2.6.8 and 6.1.1.4'
Fe Fe 0.3463 0.8444 'International Tables Vol C Tables 4.2.6.8 and 6.1.1.4'
N N 0.0061 0.0033 'International Tables Vol C Tables 4.2.6.8 and 6.1.1.4'

loop_
_geom_angle_atom_site_label_1
_geom_angle_atom_site_label_2
_geom_angle_atom_site_label_3
_geom_angle
_geom_angle_site_symmetry_1
_geom_angle_site_symmetry_3
C1 Fe C1 118.69(9) . 4_756
C1 Fe C5 40.95(6) . .
C1 Fe C5 107.04(6) 4_756 .
C1 Fe C5 107.04(6) . 4_756
C1 Fe C5 40.95(6) 4_756 4_756
C5 Fe C5 126.09(9) . 4_756
C1 Fe C2 40.92(6) . .
C1 Fe C2 153.84(7) 4_756 .
C5 Fe C2 68.50(7) . .
C5 Fe C2 119.52(7) 4_756 .
C1 Fe C2 153.84(7) . 4_756
C1 Fe C2 40.92(6) 4_756 4_756
C5 Fe C2 119.52(7) . 4_756
C5 Fe C2 68.50(7) 4_756 4_756
C2 Fe C2 164.00(9) . 4_756
C1 Fe C3 163.75(7) . 4_756
C1 Fe C3 68.72(6) 4_756 4_756
C5 Fe C3 154.28(7) . 4_756
C5 Fe C3 68.28(7) 4_756 4_756
C2 Fe C3 126.58(7) . 4_756
C2 Fe C3 40.63(6) 4_756 4_756
C1 Fe C3 68.72(6) . .
C1 Fe C3 163.75(7) 4_756 .
C5 Fe C3 68.28(7) . .
C5 Fe C3 154.28(7) 4_756 .
C2 Fe C3 40.63(6) . .
C2 Fe C3 126.58(7) 4_756 .
C3 Fe C3 108.33(9) 4_756 .
C1 Fe C4 125.92(7) . 4_756
C1 Fe C4 68.92(6) 4_756 4_756
C5 Fe C4 163.68(7) . 4_756
C5 Fe C4 40.72(7) 4_756 4_756
C2 Fe C4 107.74(6) . 4_756
C2 Fe C4 68.49(6) 4_756 4_756
C3 Fe C4 40.55(7) 4_756 4_756
C3 Fe C4 119.95(7) . 4_756
C1 Fe C4 68.92(6) . .
C1 Fe C4 125.92(7) 4_756 .
C5 Fe C4 40.72(7) . .
C5 Fe C4 163.68(7) 4_756 .
C2 Fe C4 68.49(6) . .
C2 Fe C4 107.74(6) 4_756 .
C3 Fe C4 119.95(7) 4_756 .
C3 Fe C4 40.55(7) . .
C4 Fe C4 154.28(10) 4_756 .
C10 N C6 114.80(12) . .
C10 N C7 103.61(12) . .
C6 N C7 114.61(13) . .
C2 C1 C5 107.21(14) . .
C2 C1 C6 125.73(15) . .
C5 C1 C6 126.95(15) . .
C2 C1 Fe 69.61(9) . .
C5 C1 Fe 69.54(9) . .
C6 C1 Fe 128.98(11) . .
C3 C2 C1 108.25(14) . .
C3 C2 Fe 69.88(9) . .
C1 C2 Fe 69.47(9) . .
C3 C2 H2 125.9 . .
C1 C2 H2 125.9 . .
Fe C2 H2 126.3 . .
C2 C3 C4 108.48(14) . .
C2 C3 Fe 69.49(9) . .
C4 C3 Fe 70.02(9) . .
C2 C3 H3 125.7 . .
C4 C3 H3 125.8 . .
Fe C3 H3 126.3 . .
C3 C4 C5 107.40(14) . .
C3 C4 Fe 69.43(9) . .
C5 C4 Fe 69.10(9) . .
C3 C4 H4 126.3 . .
C5 C4 H4 126.3 . .
Fe C4 H4 126.7 . .
C4 C5 C1 108.66(14) . .
C4 C5 Fe 70.19(9) . .
C1 C5 Fe 69.51(9) . .
C4 C5 H5 125.7 . .
C1 C5 H5 125.7 . .
Fe C5 H5 126.2 . .
N C6 C1 110.28(13) . .
N C6 H6A 109.6 . .
C1 C6 H6A 109.6 . .
N C6 H6B 109.6 . .
C1 C6 H6B 109.6 . .
H6A C6 H6B 108.1 . .
N C7 C8 103.34(13) . .
N C7 H7A 111.1 . .
C8 C7 H7A 111.1 . .
N C7 H7B 111.1 . .
C8 C7 H7B 111.1 . .
H7A C7 H7B 109.1 . .
C7 C8 C9 104.46(13) . .
C7 C8 H8A 110.9 . .
C9 C8 H8A 110.9 . .
C7 C8 H8B 110.9 . .
C9 C8 H8B 110.9 . .
H8A C8 H8B 108.9 . .
C10 C9 C8 103.63(13) . .
C10 C9 H9A 111.0 . .
C8 C9 H9A 111.0 . .
C10 C9 H9B 111.0 . .
C8 C9 H9B 111.0 . .
H9A C9 H9B 109.0 . .
N C10 C9 102.36(13) . .
N C10 H10A 111.3 . .
C9 C10 H10A 111.3 . .
N C10 H10B 111.3 . .
C9 C10 H10B 111.3 . .
H10A C10 H10B 109.2 . .

loop_
_geom_bond_atom_site_label_1
_geom_bond_atom_site_label_2
_geom_bond_distance
_geom_bond_site_symmetry_2
Fe C1 2.0429(15) .
Fe C1 2.0429(15) 4_756
Fe C5 2.0434(15) .
Fe C5 2.0434(15) 4_756
Fe C2 2.0448(16) .
Fe C2 2.0448(16) 4_756
Fe C3 2.0500(15) 4_756
Fe C3 2.0500(15) .
Fe C4 2.0579(16) 4_756
Fe C4 2.0579(16) .
N C10 1.459(2) .
N C6 1.4624(19) .
N C7 1.465(2) .
C1 C2 1.429(2) .
C1 C5 1.429(2) .
C1 C6 1.499(2) .
C2 C3 1.422(2) .
C2 H2 0.9300 .
C3 C4 1.423(2) .
C3 H3 0.9300 .
C4 C5 1.427(2) .
C4 H4 0.9299 .
C5 H5 0.9299 .
C6 H6A 0.9700 .
C6 H6B 0.9700 .
C7 C8 1.536(2) .
C7 H7A 0.9700 .
C7 H7B 0.9700 .
C8 C9 1.548(2) .
C8 H8A 0.9700 .
C8 H8B 0.9700 .
C9 C10 1.529(2) .
C9 H9A 0.9700 .
C9 H9B 0.9700 .
C10 H10A 0.9700 .
C10 H10B 0.9700 .

loop_
_geom_torsion_atom_site_label_1
_geom_torsion_atom_site_label_2
_geom_torsion_atom_site_label_3
_geom_torsion_atom_site_label_4
_geom_torsion
_geom_torsion_site_symmetry_1
C1 Fe C1 C2 158.55(10) 4_756
C5 Fe C1 C2 -118.39(13) .
C5 Fe C1 C2 115.67(10) 4_756
C2 Fe C1 C2 -168.55(9) 4_756
C3 Fe C1 C2 45.1(3) 4_756
C3 Fe C1 C2 -37.44(9) .
C4 Fe C1 C2 74.86(11) 4_756
C4 Fe C1 C2 -81.07(10) .
C1 Fe C1 C5 -83.05(9) 4_756
C5 Fe C1 C5 -125.93(11) 4_756
C2 Fe C1 C5 118.39(13) .
C2 Fe C1 C5 -50.15(18) 4_756
C3 Fe C1 C5 163.5(2) 4_756
C3 Fe C1 C5 80.96(10) .
C4 Fe C1 C5 -166.75(10) 4_756
C4 Fe C1 C5 37.33(10) .
C1 Fe C1 C6 38.51(13) 4_756
C5 Fe C1 C6 121.56(19) .
C5 Fe C1 C6 -4.37(16) 4_756
C2 Fe C1 C6 -120.04(18) .
C2 Fe C1 C6 71.4(2) 4_756
C3 Fe C1 C6 -75.0(3) 4_756
C3 Fe C1 C6 -157.48(17) .
C4 Fe C1 C6 -45.19(18) 4_756
C4 Fe C1 C6 158.89(17) .
C5 C1 C2 C3 -0.32(17) .
C6 C1 C2 C3 -176.68(14) .
Fe C1 C2 C3 59.32(11) .
C5 C1 C2 Fe -59.64(10) .
C6 C1 C2 Fe 124.01(15) .
C1 Fe C2 C3 -119.56(13) .
C1 Fe C2 C3 -166.24(13) 4_756
C5 Fe C2 C3 -81.27(10) .
C5 Fe C2 C3 158.43(10) 4_756
C2 Fe C2 C3 41.92(9) 4_756
C3 Fe C2 C3 74.72(15) 4_756
C4 Fe C2 C3 115.60(10) 4_756
C4 Fe C2 C3 -37.35(10) .
C1 Fe C2 C1 -46.7(2) 4_756
C5 Fe C2 C1 38.29(9) .
C5 Fe C2 C1 -82.00(11) 4_756
C2 Fe C2 C1 161.48(9) 4_756
C3 Fe C2 C1 -165.72(9) 4_756
C3 Fe C2 C1 119.56(13) .
C4 Fe C2 C1 -124.84(10) 4_756
C4 Fe C2 C1 82.21(10) .
C1 C2 C3 C4 0.30(17) .
Fe C2 C3 C4 59.36(11) .
C1 C2 C3 Fe -59.06(10) .
C1 Fe C3 C2 37.69(9) .
C1 Fe C3 C2 158.0(2) 4_756
C5 Fe C3 C2 81.86(10) .
C5 Fe C3 C2 -47.48(19) 4_756
C2 Fe C3 C2 -166.75(8) 4_756
C3 Fe C3 C2 -125.31(11) 4_756
C4 Fe C3 C2 -82.45(11) 4_756
C4 Fe C3 C2 119.74(14) .
C1 Fe C3 C4 -82.05(10) .
C1 Fe C3 C4 38.3(3) 4_756
C5 Fe C3 C4 -37.88(10) .
C5 Fe C3 C4 -167.22(14) 4_756
C2 Fe C3 C4 -119.74(14) .
C2 Fe C3 C4 73.51(12) 4_756
C3 Fe C3 C4 114.95(11) 4_756
C4 Fe C3 C4 157.81(9) 4_756
C2 C3 C4 C5 -0.16(17) .
Fe C3 C4 C5 58.87(11) .
C2 C3 C4 Fe -59.03(11) .
C1 Fe C4 C3 81.49(10) .
C1 Fe C4 C3 -167.65(10) 4_756
C5 Fe C4 C3 119.03(14) .
C5 Fe C4 C3 160.0(2) 4_756
C2 Fe C4 C3 37.43(10) .
C2 Fe C4 C3 -126.05(10) 4_756
C3 Fe C4 C3 -83.38(14) 4_756
C4 Fe C4 C3 -48.93(9) 4_756
C1 Fe C4 C5 -37.54(9) .
C1 Fe C4 C5 73.33(12) 4_756
C5 Fe C4 C5 41.0(3) 4_756
C2 Fe C4 C5 -81.60(10) .
C2 Fe C4 C5 114.92(10) 4_756
C3 Fe C4 C5 157.59(10) 4_756
C3 Fe C4 C5 -119.03(14) .
C4 Fe C4 C5 -167.96(10) 4_756
C3 C4 C5 C1 -0.04(17) .
Fe C4 C5 C1 59.04(10) .
C3 C4 C5 Fe -59.08(11) .
C2 C1 C5 C4 0.22(17) .
C6 C1 C5 C4 176.52(14) .
Fe C1 C5 C4 -59.46(11) .
C2 C1 C5 Fe 59.68(10) .
C6 C1 C5 Fe -124.02(15) .
C1 Fe C5 C4 119.85(14) .
C1 Fe C5 C4 -125.77(10) 4_756
C5 Fe C5 C4 -166.82(11) 4_756
C2 Fe C5 C4 81.58(10) .
C2 Fe C5 C4 -83.05(11) 4_756
C3 Fe C5 C4 -49.57(19) 4_756
C3 Fe C5 C4 37.72(10) .
C4 Fe C5 C4 161.21(17) 4_756
C1 Fe C5 C1 114.39(12) 4_756
C5 Fe C5 C1 73.34(9) 4_756
C2 Fe C5 C1 -38.26(9) .
C2 Fe C5 C1 157.11(9) 4_756
C3 Fe C5 C1 -169.42(14) 4_756
C3 Fe C5 C1 -82.12(10) .
C4 Fe C5 C1 41.4(3) 4_756
C4 Fe C5 C1 -119.85(14) .
C10 N C6 C1 -168.53(13) .
C7 N C6 C1 71.67(17) .
C2 C1 C6 N 76.51(19) .
C5 C1 C6 N -99.13(18) .
Fe C1 C6 N 168.23(11) .
C10 N C7 C8 43.59(16) .
C6 N C7 C8 169.45(13) .
N C7 C8 C9 -21.87(16) .
C7 C8 C9 C10 -6.32(17) .
C6 N C10 C9 -173.53(13) .
C7 N C10 C9 -47.80(16) .
C8 C9 C10 N 32.42(16) .
